data_4121837
loop_
_publ_author_name
'Winston, Matthew S.'
'Wolf, William J.'
'Toste, F. Dean'

_publ_section_title
;
 Photoinitiated Oxidative Addition of CF3I to Gold(I) and Facile Aryl-CF3
 Reductive Elimination.
;
_journal_issue 21
_journal_name_full 'Journal of the American Chemical Society'
_journal_page_first 7777
_journal_page_last 7782
_journal_paper_doi 10.1021/ja503974x
_journal_volume 136
_journal_year 2014
_chemical_formula_sum 'C25 H39 Au Cl4 F P'
_chemical_formula_weight 728.30
_chemical_name_systematic
;
 ?
;
_space_group_IT_number 19
_symmetry_cell_setting orthorhombic
_symmetry_space_group_name_Hall 'P 2ac 2ab'
_symmetry_space_group_name_H-M 'P 21 21 21'
_atom_sites_solution_hydrogens geom
_atom_sites_solution_primary direct
_atom_sites_solution_secondary difmap
_audit_creation_method SHELXL-97
_cell_angle_alpha 90.00
_cell_angle_beta 90.00
_cell_angle_gamma 90.00
_cell_formula_units_Z 4
_cell_length_a 10.2268(5)
_cell_length_b 14.9875(8)
_cell_length_c 18.2383(9)
_cell_measurement_reflns_used 9747
_cell_measurement_temperature 100(2)
_cell_measurement_theta_max 25.33
_cell_measurement_theta_min 2.23
_cell_volume 2795.5(2)
_computing_cell_refinement 'Bruker SAINT'
_computing_data_collection 'Bruker APEX2'
_computing_data_reduction 'Bruker SAINT'
_computing_molecular_graphics ORTEP-32
_computing_publication_material WinGX
_computing_structure_refinement 'SHELXL-97 (Sheldrick, 2008)'
_computing_structure_solution 'SHELXS-97 (Sheldrick, 2008)'
_diffrn_ambient_temperature 100(2)
_diffrn_detector_area_resol_mean 8.366
_diffrn_measured_fraction_theta_full 1.000
_diffrn_measured_fraction_theta_max 1.000
_diffrn_measurement_device_type 'Bruker APEX-I CCD'
_diffrn_measurement_method 'phi and omega scans'
_diffrn_radiation_monochromator graphite
_diffrn_radiation_source 'fine-focus sealed tube'
_diffrn_radiation_type MoK\a
_diffrn_radiation_wavelength 0.71073
_diffrn_reflns_av_R_equivalents 0.0438
_diffrn_reflns_av_sigmaI/netI 0.0279
_diffrn_reflns_limit_h_max 12
_diffrn_reflns_limit_h_min -12
_diffrn_reflns_limit_k_max 18
_diffrn_reflns_limit_k_min -18
_diffrn_reflns_limit_l_max 21
_diffrn_reflns_limit_l_min -21
_diffrn_reflns_number 58272
_diffrn_reflns_theta_full 25.00
_diffrn_reflns_theta_max 25.34
_diffrn_reflns_theta_min 1.76
_exptl_absorpt_coefficient_mu 5.721
_exptl_absorpt_correction_T_max 0.7629
_exptl_absorpt_correction_T_min 0.5985
_exptl_absorpt_correction_type multi-scan
_exptl_absorpt_process_details SADABS
_exptl_crystal_colour colourless
_exptl_crystal_density_diffrn 1.730
_exptl_crystal_density_method 'not measured'
_exptl_crystal_description block
_exptl_crystal_F_000 1440
_exptl_crystal_size_max 0.10
_exptl_crystal_size_mid 0.10
_exptl_crystal_size_min 0.05
_refine_diff_density_max 1.431
_refine_diff_density_min -0.880
_refine_diff_density_rms 0.088
_refine_ls_abs_structure_details 'Flack H D (1983), Acta Cryst. A39, 876-881'
_refine_ls_abs_structure_Flack -0.017(5)
_refine_ls_extinction_method none
_refine_ls_goodness_of_fit_ref 1.066
_refine_ls_hydrogen_treatment constr
_refine_ls_matrix_type full
_refine_ls_number_parameters 289
_refine_ls_number_reflns 5097
_refine_ls_number_restraints 0
_refine_ls_restrained_S_all 1.066
_refine_ls_R_factor_all 0.0220
_refine_ls_R_factor_gt 0.0208
_refine_ls_shift/su_max 0.001
_refine_ls_shift/su_mean 0.000
_refine_ls_structure_factor_coef Fsqd
_refine_ls_weighting_details 'calc w=1/[\s^2^(Fo^2^)+(0.0177P)^2^+2.5104P] where P=(Fo^2^+2Fc^2^)/3'
_refine_ls_weighting_scheme calc
_refine_ls_wR_factor_gt 0.0447
_refine_ls_wR_factor_ref 0.0454
_reflns_number_gt 4930
_reflns_number_total 5097
_reflns_threshold_expression >2sigma(I)
_cod_data_source_file ja503974x_si_004.cif
_cod_data_source_block shelxl
_cod_depositor_comments
;
The following automatic conversions were performed:

'_symmetry_cell_setting' value 'Orthorhombic' changed to
'orthorhombic' according to
/usr/data/users/saulius/crontab/automatic-downloads/rss-feeds/ACS/lib/dictionaries/cif_core.dic
dictionary named 'cif_core.dic' version 2.4.2 from
2011-04-26.

'_exptl_absorpt_correction_type' value 'multi_scan'
changed to 'multi-scan' according to
/usr/data/users/saulius/crontab/automatic-downloads/rss-feeds/ACS/lib/dictionaries/cif_core.dic
dictionary named 'cif_core.dic' version 2.4.2 from 2011-04-26.

Automatic conversion script
Id: cif_fix_values 2281 2013-09-26 08:29:07Z andrius 

 Adding full bibliography for 4121835--4121841.cif.
;
_cod_original_sg_symbol_H-M P2(1)2(1)2(1)
_cod_database_code 4121837

loop_
_symmetry_equiv_pos_as_xyz
'x, y, z'
'-x+1/2, -y, z+1/2'
'-x, y+1/2, -z+1/2'
'x+1/2, -y+1/2, -z'

loop_
_atom_site_label
_atom_site_type_symbol
_atom_site_fract_x
_atom_site_fract_y
_atom_site_fract_z
_atom_site_U_iso_or_equiv
_atom_site_adp_type
_atom_site_occupancy
_atom_site_symmetry_multiplicity
_atom_site_calc_flag
_atom_site_refinement_flags
C1 C 0.0743(5) 0.6755(3) -0.00359(19) 0.0155(8) Uani 1 1 d .
C2 C -0.0443(4) 0.6510(3) -0.0351(2) 0.0176(9) Uani 1 1 d .
H2 H -0.1242 0.6640 -0.0109 0.021 Uiso 1 1 calc R
C3 C -0.0451(4) 0.6071(3) -0.1026(2) 0.0213(10) Uani 1 1 d .
H3 H -0.1248 0.5888 -0.1247 0.026 Uiso 1 1 calc R
C4 C 0.0732(5) 0.5911(3) -0.1363(2) 0.0224(9) Uani 1 1 d .
C5 C 0.1912(4) 0.6148(3) -0.1064(2) 0.0223(10) Uani 1 1 d .
H5 H 0.2709 0.6020 -0.1311 0.027 Uiso 1 1 calc R
C6 C 0.1908(4) 0.6582(3) -0.0386(2) 0.0203(10) Uani 1 1 d .
H6 H 0.2710 0.6759 -0.0167 0.024 Uiso 1 1 calc R
C7 C -0.0805(4) 0.6104(3) 0.2003(2) 0.0181(8) Uani 1 1 d .
H7 H -0.0685 0.5579 0.2335 0.022 Uiso 1 1 calc R
C8 C -0.1488(4) 0.6834(3) 0.2461(3) 0.0246(10) Uani 1 1 d .
H8A H -0.0911 0.7023 0.2867 0.030 Uiso 1 1 calc R
H8B H -0.1670 0.7360 0.2149 0.030 Uiso 1 1 calc R
C9 C -0.2773(4) 0.6462(3) 0.2770(3) 0.0314(12) Uani 1 1 d .
H9A H -0.2576 0.5971 0.3115 0.038 Uiso 1 1 calc R
H9B H -0.3228 0.6938 0.3047 0.038 Uiso 1 1 calc R
C10 C -0.3664(4) 0.6120(3) 0.2174(2) 0.0253(10) Uani 1 1 d .
H10A H -0.3940 0.6623 0.1858 0.030 Uiso 1 1 calc R
H10B H -0.4457 0.5857 0.2397 0.030 Uiso 1 1 calc R
C11 C -0.2976(4) 0.5420(3) 0.1709(2) 0.0242(10) Uani 1 1 d .
H11A H -0.3564 0.5225 0.1308 0.029 Uiso 1 1 calc R
H11B H -0.2771 0.4893 0.2015 0.029 Uiso 1 1 calc R
C12 C -0.1712(4) 0.5796(3) 0.1383(2) 0.0210(10) Uani 1 1 d .
H12A H -0.1270 0.5332 0.1086 0.025 Uiso 1 1 calc R
H12B H -0.1917 0.6306 0.1058 0.025 Uiso 1 1 calc R
C13 C 0.1725(4) 0.6801(3) 0.2487(2) 0.0153(9) Uani 1 1 d .
H13 H 0.1167 0.7278 0.2708 0.018 Uiso 1 1 calc R
C14 C 0.3039(4) 0.7253(3) 0.2329(2) 0.0195(9) Uani 1 1 d .
H14A H 0.3665 0.6805 0.2140 0.023 Uiso 1 1 calc R
H14B H 0.2918 0.7715 0.1947 0.023 Uiso 1 1 calc R
C15 C 0.3593(4) 0.7679(3) 0.3009(2) 0.0249(10) Uani 1 1 d .
H15A H 0.3009 0.8168 0.3171 0.030 Uiso 1 1 calc R
H15B H 0.4459 0.7939 0.2896 0.030 Uiso 1 1 calc R
C16 C 0.3733(4) 0.6993(3) 0.3627(2) 0.0269(11) Uani 1 1 d .
H16A H 0.4404 0.6547 0.3490 0.032 Uiso 1 1 calc R
H16B H 0.4032 0.7298 0.4079 0.032 Uiso 1 1 calc R
C17 C 0.2448(4) 0.6521(3) 0.3778(2) 0.0267(11) Uani 1 1 d .
H17A H 0.1814 0.6957 0.3979 0.032 Uiso 1 1 calc R
H17B H 0.2591 0.6056 0.4155 0.032 Uiso 1 1 calc R
C18 C 0.1865(4) 0.6089(3) 0.3094(2) 0.0215(10) Uani 1 1 d .
H18A H 0.0998 0.5832 0.3210 0.026 Uiso 1 1 calc R
H18B H 0.2442 0.5601 0.2922 0.026 Uiso 1 1 calc R
C19 C 0.1526(4) 0.5398(3) 0.1266(2) 0.0161(9) Uani 1 1 d .
H19 H 0.1165 0.5365 0.0757 0.019 Uiso 1 1 calc R
C20 C 0.3017(4) 0.5455(3) 0.1180(2) 0.0182(9) Uani 1 1 d .
H20A H 0.3253 0.6024 0.0938 0.022 Uiso 1 1 calc R
H20B H 0.3434 0.5445 0.1670 0.022 Uiso 1 1 calc R
C21 C 0.3514(4) 0.4675(3) 0.0726(2) 0.0230(10) Uani 1 1 d .
H21A H 0.3154 0.4718 0.0223 0.028 Uiso 1 1 calc R
H21B H 0.4479 0.4708 0.0691 0.028 Uiso 1 1 calc R
C22 C 0.3124(4) 0.3787(3) 0.1059(2) 0.0236(10) Uani 1 1 d .
H22A H 0.3580 0.3707 0.1534 0.028 Uiso 1 1 calc R
H22B H 0.3397 0.3297 0.0729 0.028 Uiso 1 1 calc R
C23 C 0.1651(4) 0.3738(3) 0.1181(2) 0.0251(10) Uani 1 1 d .
H23A H 0.1436 0.3170 0.1430 0.030 Uiso 1 1 calc R
H23B H 0.1204 0.3741 0.0700 0.030 Uiso 1 1 calc R
C24 C 0.1146(4) 0.4513(3) 0.1641(2) 0.0207(10) Uani 1 1 d .
H24A H 0.1530 0.4488 0.2138 0.025 Uiso 1 1 calc R
H24B H 0.0183 0.4474 0.1687 0.025 Uiso 1 1 calc R
C25 C 0.7135(6) 0.4214(4) -0.0171(4) 0.071(2) Uani 1 1 d .
H25A H 0.7221 0.4695 -0.0539 0.085 Uiso 1 1 calc R
H25B H 0.6856 0.4492 0.0296 0.085 Uiso 1 1 calc R
F1 F 0.0720(3) 0.55075(16) -0.20371(12) 0.0336(6) Uani 1 1 d .
P1 P 0.08149(14) 0.64155(7) 0.16805(5) 0.0135(2) Uani 1 1 d .
Cl1 Cl 0.06482(15) 0.87332(6) -0.00149(5) 0.0229(2) Uani 1 1 d .
Cl2 Cl 0.05675(15) 0.86808(7) 0.17943(6) 0.0238(3) Uani 1 1 d .
Cl3 Cl 0.86411(14) 0.37293(11) -0.00432(10) 0.0619(5) Uani 1 1 d .
Cl4 Cl 0.59185(13) 0.34766(9) -0.04590(7) 0.0395(3) Uani 1 1 d .
Au1 Au 0.070647(14) 0.758787(9) 0.085464(7) 0.01469(5) Uani 1 1 d .

loop_
_atom_site_aniso_label
_atom_site_aniso_U_11
_atom_site_aniso_U_22
_atom_site_aniso_U_33
_atom_site_aniso_U_23
_atom_site_aniso_U_13
_atom_site_aniso_U_12
C1 0.015(2) 0.018(2) 0.0134(18) 0.0026(15) 0.000(2) 0.000(2)
C2 0.014(2) 0.021(2) 0.018(2) 0.0031(17) 0.0008(17) 0.0018(18)
C3 0.023(2) 0.017(2) 0.024(2) 0.0009(17) -0.0050(19) 0.0011(18)
C4 0.031(2) 0.017(2) 0.019(2) -0.0009(16) -0.005(2) 0.006(2)
C5 0.024(2) 0.020(2) 0.023(2) 0.0018(18) 0.0036(19) 0.003(2)
C6 0.019(2) 0.018(2) 0.024(2) 0.0001(18) -0.0062(19) 0.0019(19)
C7 0.016(2) 0.021(2) 0.0180(19) 0.0014(16) 0.0029(19) 0.001(2)
C8 0.020(2) 0.024(2) 0.030(2) -0.015(2) 0.006(2) -0.0023(19)
C9 0.021(2) 0.038(3) 0.035(3) -0.014(2) 0.010(2) -0.004(2)
C10 0.015(2) 0.033(3) 0.028(2) 0.000(2) 0.0035(19) 0.002(2)
C11 0.017(2) 0.028(3) 0.027(2) -0.0047(19) -0.001(2) -0.006(2)
C12 0.018(2) 0.023(2) 0.023(2) -0.0025(19) 0.0015(18) -0.0019(19)
C13 0.014(2) 0.017(2) 0.0154(19) 0.0004(17) 0.0014(17) 0.0009(17)
C14 0.0118(19) 0.015(2) 0.032(2) 0.0107(18) -0.0045(17) -0.0027(17)
C15 0.022(2) 0.022(2) 0.031(2) -0.005(2) -0.0017(18) -0.005(2)
C16 0.026(2) 0.034(3) 0.021(2) -0.0068(19) -0.0044(19) -0.001(2)
C17 0.032(3) 0.031(3) 0.016(2) -0.0004(19) -0.0011(19) 0.001(2)
C18 0.024(2) 0.022(2) 0.019(2) 0.0039(18) -0.0010(19) 0.001(2)
C19 0.019(2) 0.011(2) 0.018(2) 0.0016(16) 0.0009(18) 0.0017(18)
C20 0.017(2) 0.013(2) 0.025(2) -0.0002(17) 0.0045(19) -0.0009(18)
C21 0.016(2) 0.023(2) 0.030(3) -0.0057(19) 0.001(2) 0.0037(18)
C22 0.025(2) 0.016(2) 0.030(2) -0.0022(17) -0.0013(19) 0.0046(19)
C23 0.031(3) 0.014(2) 0.030(2) 0.0022(18) 0.000(2) 0.001(2)
C24 0.022(2) 0.017(2) 0.023(2) 0.0071(18) 0.0038(18) 0.0008(18)
C25 0.044(4) 0.054(4) 0.114(6) -0.053(4) -0.029(4) 0.016(3)
F1 0.0420(16) 0.0349(15) 0.0240(13) -0.0122(11) -0.0017(14) 0.0088(15)
P1 0.0118(5) 0.0137(5) 0.0149(5) 0.0000(4) -0.0004(5) 0.0003(5)
Cl1 0.0280(6) 0.0159(5) 0.0246(5) 0.0082(4) -0.0006(6) 0.0007(6)
Cl2 0.0301(7) 0.0159(5) 0.0254(5) -0.0057(4) -0.0027(6) 0.0049(6)
Cl3 0.0339(7) 0.0521(10) 0.0998(13) -0.0242(9) -0.0112(8) 0.0103(7)
Cl4 0.0332(7) 0.0484(8) 0.0368(6) -0.0098(5) 0.0028(6) -0.0023(6)
Au1 0.01306(7) 0.01474(8) 0.01626(7) 0.00071(6) 0.00020(6) 0.00123(7)

loop_
_atom_type_symbol
_atom_type_description
_atom_type_scat_dispersion_real
_atom_type_scat_dispersion_imag
_atom_type_scat_source
C C 0.0033 0.0016 'International Tables Vol C Tables 4.2.6.8 and 6.1.1.4'
H H 0.0000 0.0000 'International Tables Vol C Tables 4.2.6.8 and 6.1.1.4'
F F 0.0171 0.0103 'International Tables Vol C Tables 4.2.6.8 and 6.1.1.4'
P P 0.1023 0.0942 'International Tables Vol C Tables 4.2.6.8 and 6.1.1.4'
Cl Cl 0.1484 0.1585 'International Tables Vol C Tables 4.2.6.8 and 6.1.1.4'
Au Au -2.0133 8.8022 'International Tables Vol C Tables 4.2.6.8 and 6.1.1.4'

loop_
_geom_angle_atom_site_label_1
_geom_angle_atom_site_label_2
_geom_angle_atom_site_label_3
_geom_angle
C6 C1 C2 120.9(3)
C6 C1 Au1 119.9(3)
C2 C1 Au1 118.2(3)
C1 C2 C3 119.6(4)
C1 C2 H2 120.2
C3 C2 H2 120.2
C4 C3 C2 118.0(4)
C4 C3 H3 121.0
C2 C3 H3 121.0
F1 C4 C5 118.6(4)
F1 C4 C3 118.0(4)
C5 C4 C3 123.4(4)
C4 C5 C6 118.0(4)
C4 C5 H5 121.0
C6 C5 H5 121.0
C1 C6 C5 120.0(4)
C1 C6 H6 120.0
C5 C6 H6 120.0
C12 C7 C8 109.8(4)
C12 C7 P1 112.9(3)
C8 C7 P1 113.9(3)
C12 C7 H7 106.6
C8 C7 H7 106.6
P1 C7 H7 106.6
C9 C8 C7 109.2(3)
C9 C8 H8A 109.8
C7 C8 H8A 109.8
C9 C8 H8B 109.8
C7 C8 H8B 109.8
H8A C8 H8B 108.3
C10 C9 C8 112.0(4)
C10 C9 H9A 109.2
C8 C9 H9A 109.2
C10 C9 H9B 109.2
C8 C9 H9B 109.2
H9A C9 H9B 107.9
C9 C10 C11 110.9(4)
C9 C10 H10A 109.5
C11 C10 H10A 109.5
C9 C10 H10B 109.5
C11 C10 H10B 109.5
H10A C10 H10B 108.0
C10 C11 C12 110.6(4)
C10 C11 H11A 109.5
C12 C11 H11A 109.5
C10 C11 H11B 109.5
C12 C11 H11B 109.5
H11A C11 H11B 108.1
C7 C12 C11 109.5(3)
C7 C12 H12A 109.8
C11 C12 H12A 109.8
C7 C12 H12B 109.8
C11 C12 H12B 109.8
H12A C12 H12B 108.2
C14 C13 C18 111.0(3)
C14 C13 P1 115.7(3)
C18 C13 P1 113.9(3)
C14 C13 H13 105.0
C18 C13 H13 105.0
P1 C13 H13 105.0
C15 C14 C13 111.3(3)
C15 C14 H14A 109.4
C13 C14 H14A 109.4
C15 C14 H14B 109.4
C13 C14 H14B 109.4
H14A C14 H14B 108.0
C14 C15 C16 111.0(3)
C14 C15 H15A 109.4
C16 C15 H15A 109.4
C14 C15 H15B 109.4
C16 C15 H15B 109.4
H15A C15 H15B 108.0
C17 C16 C15 111.4(4)
C17 C16 H16A 109.4
C15 C16 H16A 109.4
C17 C16 H16B 109.4
C15 C16 H16B 109.4
H16A C16 H16B 108.0
C16 C17 C18 112.8(4)
C16 C17 H17A 109.0
C18 C17 H17A 109.0
C16 C17 H17B 109.0
C18 C17 H17B 109.0
H17A C17 H17B 107.8
C17 C18 C13 109.2(3)
C17 C18 H18A 109.8
C13 C18 H18A 109.8
C17 C18 H18B 109.8
C13 C18 H18B 109.8
H18A C18 H18B 108.3
C20 C19 C24 110.1(3)
C20 C19 P1 112.7(3)
C24 C19 P1 115.3(3)
C20 C19 H19 106.0
C24 C19 H19 106.0
P1 C19 H19 106.0
C21 C20 C19 110.1(3)
C21 C20 H20A 109.6
C19 C20 H20A 109.6
C21 C20 H20B 109.6
C19 C20 H20B 109.6
H20A C20 H20B 108.1
C22 C21 C20 111.6(3)
C22 C21 H21A 109.3
C20 C21 H21A 109.3
C22 C21 H21B 109.3
C20 C21 H21B 109.3
H21A C21 H21B 108.0
C21 C22 C23 111.1(3)
C21 C22 H22A 109.4
C23 C22 H22A 109.4
C21 C22 H22B 109.4
C23 C22 H22B 109.4
H22A C22 H22B 108.0
C22 C23 C24 112.3(4)
C22 C23 H23A 109.1
C24 C23 H23A 109.1
C22 C23 H23B 109.1
C24 C23 H23B 109.1
H23A C23 H23B 107.9
C23 C24 C19 109.0(3)
C23 C24 H24A 109.9
C19 C24 H24A 109.9
C23 C24 H24B 109.9
C19 C24 H24B 109.9
H24A C24 H24B 108.3
Cl3 C25 Cl4 114.4(3)
Cl3 C25 H25A 108.7
Cl4 C25 H25A 108.7
Cl3 C25 H25B 108.7
Cl4 C25 H25B 108.7
H25A C25 H25B 107.6
C7 P1 C13 106.50(18)
C7 P1 C19 106.16(18)
C13 P1 C19 112.82(19)
C7 P1 Au1 111.18(14)
C13 P1 Au1 107.88(13)
C19 P1 Au1 112.19(13)
C1 Au1 P1 92.99(11)
C1 Au1 Cl1 84.85(10)
P1 Au1 Cl1 177.52(4)
C1 Au1 Cl2 173.41(12)
P1 Au1 Cl2 93.26(3)
Cl1 Au1 Cl2 88.94(3)

loop_
_geom_bond_atom_site_label_1
_geom_bond_atom_site_label_2
_geom_bond_distance
C1 C6 1.376(7)
C1 C2 1.391(6)
C1 Au1 2.049(4)
C2 C3 1.396(6)
C2 H2 0.9500
C3 C4 1.377(6)
C3 H3 0.9500
C4 F1 1.370(4)
C4 C5 1.371(6)
C5 C6 1.398(6)
C5 H5 0.9500
C6 H6 0.9500
C7 C12 1.533(6)
C7 C8 1.543(5)
C7 P1 1.819(4)
C7 H7 1.0000
C8 C9 1.535(6)
C8 H8A 0.9900
C8 H8B 0.9900
C9 C10 1.508(6)
C9 H9A 0.9900
C9 H9B 0.9900
C10 C11 1.521(6)
C10 H10A 0.9900
C10 H10B 0.9900
C11 C12 1.531(6)
C11 H11A 0.9900
C11 H11B 0.9900
C12 H12A 0.9900
C12 H12B 0.9900
C13 C14 1.533(5)
C13 C18 1.543(5)
C13 P1 1.834(4)
C13 H13 1.0000
C14 C15 1.504(5)
C14 H14A 0.9900
C14 H14B 0.9900
C15 C16 1.533(6)
C15 H15A 0.9900
C15 H15B 0.9900
C16 C17 1.518(6)
C16 H16A 0.9900
C16 H16B 0.9900
C17 C18 1.528(6)
C17 H17A 0.9900
C17 H17B 0.9900
C18 H18A 0.9900
C18 H18B 0.9900
C19 C20 1.535(6)
C19 C24 1.542(5)
C19 P1 1.851(4)
C19 H19 1.0000
C20 C21 1.521(5)
C20 H20A 0.9900
C20 H20B 0.9900
C21 C22 1.517(6)
C21 H21A 0.9900
C21 H21B 0.9900
C22 C23 1.524(6)
C22 H22A 0.9900
C22 H22B 0.9900
C23 C24 1.523(6)
C23 H23A 0.9900
C23 H23B 0.9900
C24 H24A 0.9900
C24 H24B 0.9900
C25 Cl3 1.718(6)
C25 Cl4 1.745(6)
C25 H25A 0.9900
C25 H25B 0.9900
P1 Au1 2.3169(10)
Cl1 Au1 2.3378(9)
Cl2 Au1 2.3750(10)
